data_1558478
loop_
_publ_author_name
'Vik, Erik C.'
'Li, Ping'
'Maier, Josef M.'
'Madukwe, Daniel O.'
'Rassolov, Vitaly A.'
'Pellechia, Perry J.'
'Masson, Eric'
'Shimizu, Ken D.'

_publ_section_title
;
 Large Transition State Stabilization from a Weak Hydrogen Bond
;
_journal_name_full 'Chemical Science'
_journal_paper_doi 10.1039/D0SC02806A
_journal_year 2020
_chemical_formula_moiety 'C15 H12 Cl N O3'
_chemical_formula_sum 'C15 H12 Cl N O3'
_chemical_formula_weight 289.71
_space_group_crystal_system monoclinic
_space_group_IT_number 14
_space_group_name_Hall '-P 2ybc'
_space_group_name_H-M_alt 'P 1 21/c 1'
_atom_sites_solution_hydrogens mixed
_atom_sites_solution_primary dual
_audit_creation_date 2017-11-22
_audit_creation_method
;
Olex2 1.2
(compiled 2017.08.10 svn.r3458 for OlexSys, GUI svn.r5381)
;
_audit_update_record
;
2020-05-11 deposited with the CCDC.	2020-07-02 downloaded from the CCDC.
;
_cell_angle_alpha 90
_cell_angle_beta 115.0080(10)
_cell_angle_gamma 90
_cell_formula_units_Z 8
_cell_length_a 21.3570(9)
_cell_length_b 6.8190(3)
_cell_length_c 20.0691(8)
_cell_measurement_reflns_used 9958
_cell_measurement_temperature 100(2)
_cell_measurement_theta_max 30.01
_cell_measurement_theta_min 2.34
_cell_volume 2648.72(19)
_computing_cell_refinement 'SAINT v8.37A (Bruker, 2015)'
_computing_data_collection 'Bruker APEX3 v2016.5-0 (Bruker, 2016)'
_computing_data_reduction 'SAINT v8.37A (Bruker, 2015)'
_computing_molecular_graphics 'Olex2 (Dolomanov et al., 2009)'
_computing_publication_material 'Olex2 (Dolomanov et al., 2009)'
_computing_structure_refinement 'XL (Sheldrick, 2008)'
_computing_structure_solution 'XT (Sheldrick, 2015)'
_diffrn_ambient_temperature 100(2)
_diffrn_detector 'Bruker PHOTON-100 area detector'
_diffrn_detector_area_resol_mean 10.4
_diffrn_detector_type 'CMOS area detector'
_diffrn_measured_fraction_theta_full 0.998
_diffrn_measured_fraction_theta_max 0.998
_diffrn_measurement_device 'three-circle diffractometer'
_diffrn_measurement_device_type 'Bruker D8 QUEST'
_diffrn_measurement_method '\w and \f scans'
_diffrn_radiation_monochromator 'mirror optics'
_diffrn_radiation_probe x-ray
_diffrn_radiation_type MoK\a
_diffrn_radiation_wavelength 0.71073
_diffrn_reflns_av_R_equivalents 0.0490
_diffrn_reflns_av_unetI/netI 0.0344
_diffrn_reflns_Laue_measured_fraction_full 0.998
_diffrn_reflns_Laue_measured_fraction_max 0.998
_diffrn_reflns_limit_h_max 29
_diffrn_reflns_limit_h_min -30
_diffrn_reflns_limit_k_max 9
_diffrn_reflns_limit_k_min -9
_diffrn_reflns_limit_l_max 28
_diffrn_reflns_limit_l_min -28
_diffrn_reflns_number 61497
_diffrn_reflns_point_group_measured_fraction_full 0.998
_diffrn_reflns_point_group_measured_fraction_max 0.998
_diffrn_reflns_theta_full 30.053
_diffrn_reflns_theta_max 30.053
_diffrn_reflns_theta_min 2.240
_diffrn_source 'microfocus sealed X-ray tube'
_diffrn_source_type 'Incoatec I\ms'
_diffrn_standards_number 0
_exptl_absorpt_coefficient_mu 0.295
_exptl_absorpt_correction_T_max 0.7460
_exptl_absorpt_correction_T_min 0.7130
_exptl_absorpt_correction_type multi-scan
_exptl_absorpt_process_details
;
SADABS-2016/2 (Bruker,2016/2) was used for absorption correction.
wR2(int) was 0.1306 before and 0.0563 after correction.
The Ratio of minimum to maximum transmission is 0.9558.
The \l/2 correction factor is Not present.
;
_exptl_crystal_colour colourless
_exptl_crystal_colour_primary colourless
_exptl_crystal_density_diffrn 1.453
_exptl_crystal_description needle
_exptl_crystal_F_000 1200
_exptl_crystal_size_max 0.6
_exptl_crystal_size_mid 0.14
_exptl_crystal_size_min 0.08
_refine_diff_density_max 0.417
_refine_diff_density_min -0.467
_refine_diff_density_rms 0.062
_refine_ls_extinction_coef 0.0048(5)
_refine_ls_extinction_expression Fc^*^=kFc[1+0.001xFc^2^\l^3^/sin(2\q)]^-1/4^
_refine_ls_extinction_method 'SHELXL-2017/1 (Sheldrick 2017)'
_refine_ls_goodness_of_fit_ref 1.017
_refine_ls_hydrogen_treatment mixed
_refine_ls_matrix_type full
_refine_ls_number_parameters 370
_refine_ls_number_reflns 7769
_refine_ls_number_restraints 0
_refine_ls_restrained_S_all 1.017
_refine_ls_R_factor_all 0.0669
_refine_ls_R_factor_gt 0.0426
_refine_ls_shift/su_max 0.001
_refine_ls_shift/su_mean 0.000
_refine_ls_structure_factor_coef Fsqd
_refine_ls_weighting_details 'w=1/[\s^2^(Fo^2^)+(0.0361P)^2^+2.2210P] where P=(Fo^2^+2Fc^2^)/3'
_refine_ls_weighting_scheme calc
_refine_ls_wR_factor_gt 0.0909
_refine_ls_wR_factor_ref 0.1019
_reflns_Friedel_coverage 0.000
_reflns_number_gt 5865
_reflns_number_total 7769
_reflns_threshold_expression 'I > 2\s(I)'
_cod_data_source_file d0sc02806a2.cif
_cod_data_source_block ecv1_169
_cod_database_code 1558478
_shelx_shelxl_version_number 2017/1
_shelx_space_group_comment
;
The symmetry employed for this shelxl refinement is uniquely defined
by the following loop, which should always be used as a source of
symmetry information in preference to the above space-group names.
They are only intended as comments.
;
_shelx_estimated_absorpt_t_max 0.977
_shelx_estimated_absorpt_t_min 0.843
_olex2_refinement_description
;
1. Fixed Uiso
 At 1.2 times of:
  All C(H) groups, All C(H,H) groups
2.a Ternary CH refined with riding coordinates:
 C2A(H2A), C3A(H3AA), C6A(H6A), C7A(H7A), C2B(H2B), C3B(H3BA), C6B(H6B),
 C7B(H7B)
2.b Secondary CH2 refined with riding coordinates:
 C1A(H1AA,H1AB), C1B(H1BA,H1BB)
2.c Aromatic/amide H refined with riding coordinates:
 C8A(H8A), C9A(H9A), C12A(H12A), C13A(H13A), C15A(H15A), C8B(H8B), C9B(H9B),
 C12B(H12B), C13B(H13B), C15B(H15B)
;
_olex2_submission_special_instructions 'No special instructions were received'

loop_
_space_group_symop_operation_xyz
'x, y, z'
'-x, y+1/2, -z+1/2'
'-x, -y, -z'
'x, -y-1/2, z-1/2'

loop_
_atom_site_label
_atom_site_type_symbol
_atom_site_fract_x
_atom_site_fract_y
_atom_site_fract_z
_atom_site_U_iso_or_equiv
_atom_site_adp_type
_atom_site_occupancy
_atom_site_site_symmetry_order
_atom_site_calc_flag
_atom_site_refinement_flags_posn
_atom_site_refinement_flags_adp
_atom_site_refinement_flags_occupancy
_atom_site_disorder_assembly
_atom_site_disorder_group
Cl1A Cl -0.15625(2) 0.39535(7) -0.03546(2) 0.02570(10) Uani 1 1 d . . . . .
O1A O 0.03967(6) 0.60561(17) 0.28361(6) 0.0215(2) Uani 1 1 d . . . . .
O2A O 0.09291(6) 0.12408(15) 0.15938(6) 0.0178(2) Uani 1 1 d . . . . .
O3A O 0.10465(5) 0.73673(17) 0.17648(6) 0.0170(2) Uani 1 1 d . . . . .
H3A H 0.1073(12) 0.860(4) 0.1677(12) 0.042(6) Uiso 1 1 d . . . . .
N1A N 0.06056(6) 0.38804(17) 0.20807(6) 0.0117(2) Uani 1 1 d . . . . .
C1A C 0.22137(8) 0.1929(3) 0.40673(9) 0.0270(4) Uani 1 1 d . . . . .
H1AA H 0.200195 0.097685 0.428332 0.032 Uiso 1 1 calc R . . . .
H1AB H 0.271237 0.207965 0.438884 0.032 Uiso 1 1 calc R . . . .
C2A C 0.18267(8) 0.3903(3) 0.38725(8) 0.0212(3) Uani 1 1 d . . . . .
H2A H 0.184913 0.472008 0.429581 0.025 Uiso 1 1 calc R . . . .
C3A C 0.10926(7) 0.3123(2) 0.33392(8) 0.0158(3) Uani 1 1 d . . . . .
H3AA H 0.083604 0.261495 0.362040 0.019 Uiso 1 1 calc R . . . .
C4A C 0.06609(7) 0.4562(2) 0.27592(8) 0.0142(3) Uani 1 1 d . . . . .
C5A C 0.09236(7) 0.2095(2) 0.21260(8) 0.0133(3) Uani 1 1 d . . . . .
C6A C 0.12571(7) 0.1459(2) 0.29190(8) 0.0155(3) Uani 1 1 d . . . . .
H6A H 0.106867 0.017409 0.299171 0.019 Uiso 1 1 calc R . . . .
C7A C 0.20684(8) 0.1443(3) 0.32641(9) 0.0216(3) Uani 1 1 d . . . . .
H7A H 0.228930 0.022413 0.318617 0.026 Uiso 1 1 calc R . . . .
C8A C 0.22829(8) 0.3343(3) 0.30355(9) 0.0230(3) Uani 1 1 d . . . . .
H8A H 0.248523 0.347756 0.269766 0.028 Uiso 1 1 calc R . . . .
C9A C 0.21392(8) 0.4796(3) 0.33896(9) 0.0221(3) Uani 1 1 d . . . . .
H9A H 0.221798 0.615202 0.334786 0.027 Uiso 1 1 calc R . . . .
C10A C 0.02064(7) 0.4864(2) 0.14046(7) 0.0126(3) Uani 1 1 d . . . . .
C11A C 0.04347(7) 0.6662(2) 0.12643(8) 0.0136(3) Uani 1 1 d . . . . .
C12A C 0.00264(8) 0.7636(2) 0.06117(8) 0.0170(3) Uani 1 1 d . . . . .
H12A H 0.017033 0.887323 0.050867 0.020 Uiso 1 1 calc R . . . .
C13A C -0.05861(8) 0.6816(2) 0.01135(8) 0.0182(3) Uani 1 1 d . . . . .
H13A H -0.085984 0.748096 -0.033118 0.022 Uiso 1 1 calc R . . . .
C14A C -0.07962(7) 0.5020(2) 0.02687(8) 0.0169(3) Uani 1 1 d . . . . .
C15A C -0.04076(7) 0.4028(2) 0.09121(8) 0.0150(3) Uani 1 1 d . . . . .
H15A H -0.055730 0.280012 0.101524 0.018 Uiso 1 1 calc R . . . .
Cl1B Cl 0.77046(2) 0.60461(7) 0.38056(2) 0.03096(11) Uani 1 1 d . . . . .
O1B O 0.46656(6) 0.40827(18) 0.22035(6) 0.0237(3) Uani 1 1 d . . . . .
O2B O 0.56202(6) 0.84935(16) 0.12018(6) 0.0204(2) Uani 1 1 d . . . . .
O3B O 0.54561(6) 0.23881(17) 0.12759(6) 0.0194(2) Uani 1 1 d . . . . .
H3B H 0.5544(12) 0.115(4) 0.1205(13) 0.044(7) Uiso 1 1 d . . . . .
N1B N 0.52635(6) 0.60110(18) 0.17306(6) 0.0135(2) Uani 1 1 d . . . . .
C1B C 0.32658(8) 0.7723(3) 0.02126(9) 0.0266(4) Uani 1 1 d . . . . .
H1BA H 0.311740 0.879097 0.044768 0.032 Uiso 1 1 calc R . . . .
H1BB H 0.289991 0.743716 -0.028277 0.032 Uiso 1 1 calc R . . . .
C2B C 0.35102(8) 0.5889(3) 0.06975(9) 0.0231(3) Uani 1 1 d . . . . .
H2B H 0.314747 0.515262 0.078594 0.028 Uiso 1 1 calc R . . . .
C3B C 0.41003(7) 0.6830(2) 0.13912(8) 0.0175(3) Uani 1 1 d . . . . .
H3BA H 0.390940 0.748123 0.171211 0.021 Uiso 1 1 calc R . . . .
C4B C 0.46762(7) 0.5450(2) 0.18265(8) 0.0159(3) Uani 1 1 d . . . . .
C5B C 0.51649(8) 0.7704(2) 0.13212(8) 0.0157(3) Uani 1 1 d . . . . .
C6B C 0.44230(8) 0.8339(2) 0.10602(8) 0.0180(3) Uani 1 1 d . . . . .
H6B H 0.438971 0.969767 0.122989 0.022 Uiso 1 1 calc R . . . .
C7B C 0.39771(8) 0.8112(3) 0.02091(9) 0.0230(3) Uani 1 1 d . . . . .
H7B H 0.400005 0.921941 -0.010640 0.028 Uiso 1 1 calc R . . . .
C8B C 0.41322(8) 0.6087(3) 0.00067(9) 0.0254(4) Uani 1 1 d . . . . .
H8B H 0.437942 0.580494 -0.027966 0.031 Uiso 1 1 calc R . . . .
C9B C 0.38637(8) 0.4781(3) 0.02978(9) 0.0254(4) Uani 1 1 d . . . . .
H9B H 0.388793 0.339568 0.026275 0.030 Uiso 1 1 calc R . . . .
C10B C 0.59131(7) 0.5036(2) 0.20910(8) 0.0140(3) Uani 1 1 d . . . . .
C11B C 0.59965(7) 0.3172(2) 0.18537(8) 0.0159(3) Uani 1 1 d . . . . .
C12B C 0.66289(8) 0.2226(2) 0.22195(9) 0.0198(3) Uani 1 1 d . . . . .
H12B H 0.669696 0.096580 0.205943 0.024 Uiso 1 1 calc R . . . .
C13B C 0.71599(8) 0.3100(3) 0.28140(9) 0.0220(3) Uani 1 1 d . . . . .
H13B H 0.758990 0.244699 0.306076 0.026 Uiso 1 1 calc R . . . .
C14B C 0.70559(7) 0.4942(2) 0.30446(8) 0.0200(3) Uani 1 1 d . . . . .
C15B C 0.64385(7) 0.5927(2) 0.26862(8) 0.0170(3) Uani 1 1 d . . . . .
H15B H 0.637471 0.719376 0.284466 0.020 Uiso 1 1 calc R . . . .

loop_
_atom_site_aniso_label
_atom_site_aniso_U_11
_atom_site_aniso_U_22
_atom_site_aniso_U_33
_atom_site_aniso_U_23
_atom_site_aniso_U_13
_atom_site_aniso_U_12
Cl1A 0.01699(17) 0.0368(2) 0.01702(18) -0.00567(16) 0.00111(14) -0.00267(16)
O1A 0.0221(5) 0.0244(6) 0.0176(5) -0.0016(5) 0.0079(4) 0.0082(5)
O2A 0.0247(5) 0.0123(5) 0.0198(5) -0.0010(4) 0.0126(4) 0.0003(4)
O3A 0.0167(5) 0.0118(5) 0.0187(5) 0.0012(4) 0.0040(4) -0.0014(4)
N1A 0.0130(5) 0.0110(5) 0.0106(5) 0.0013(4) 0.0046(4) 0.0009(4)
C1A 0.0176(7) 0.0362(10) 0.0205(8) 0.0086(7) 0.0015(6) 0.0042(7)
C2A 0.0160(7) 0.0294(9) 0.0143(7) -0.0006(6) 0.0025(6) -0.0004(6)
C3A 0.0139(6) 0.0204(8) 0.0128(6) 0.0030(6) 0.0054(5) 0.0005(6)
C4A 0.0117(6) 0.0187(7) 0.0128(6) 0.0000(5) 0.0058(5) -0.0001(5)
C5A 0.0136(6) 0.0103(7) 0.0171(7) 0.0025(5) 0.0076(5) -0.0013(5)
C6A 0.0146(6) 0.0151(7) 0.0169(7) 0.0048(5) 0.0068(5) 0.0014(5)
C7A 0.0140(7) 0.0247(8) 0.0246(8) 0.0056(6) 0.0065(6) 0.0055(6)
C8A 0.0132(7) 0.0300(9) 0.0260(8) 0.0013(7) 0.0085(6) -0.0032(6)
C9A 0.0143(7) 0.0260(8) 0.0223(8) -0.0015(7) 0.0042(6) -0.0063(6)
C10A 0.0140(6) 0.0134(7) 0.0107(6) 0.0009(5) 0.0055(5) 0.0031(5)
C11A 0.0144(6) 0.0138(7) 0.0132(6) -0.0015(5) 0.0062(5) 0.0011(5)
C12A 0.0195(7) 0.0158(7) 0.0166(7) 0.0044(6) 0.0084(6) 0.0033(6)
C13A 0.0197(7) 0.0234(8) 0.0116(6) 0.0041(6) 0.0066(6) 0.0078(6)
C14A 0.0139(6) 0.0233(8) 0.0124(6) -0.0035(6) 0.0047(5) 0.0018(6)
C15A 0.0155(6) 0.0157(7) 0.0142(6) -0.0026(5) 0.0068(5) -0.0007(5)
Cl1B 0.01486(18) 0.0410(3) 0.0285(2) -0.00110(19) 0.00088(15) -0.00670(17)
O1B 0.0178(5) 0.0289(6) 0.0240(6) 0.0103(5) 0.0085(5) -0.0003(5)
O2B 0.0216(5) 0.0148(5) 0.0288(6) 0.0022(4) 0.0146(5) -0.0006(4)
O3B 0.0217(5) 0.0144(6) 0.0197(5) -0.0023(4) 0.0064(4) 0.0005(4)
N1B 0.0114(5) 0.0137(6) 0.0145(5) 0.0013(5) 0.0047(4) 0.0002(5)
C1B 0.0189(7) 0.0350(10) 0.0216(8) 0.0053(7) 0.0045(6) 0.0091(7)
C2B 0.0131(7) 0.0304(9) 0.0217(8) 0.0029(7) 0.0035(6) 0.0014(6)
C3B 0.0139(6) 0.0232(8) 0.0166(7) 0.0017(6) 0.0076(6) 0.0031(6)
C4B 0.0141(6) 0.0187(7) 0.0148(6) -0.0003(6) 0.0059(5) -0.0004(5)
C5B 0.0188(7) 0.0121(7) 0.0168(7) -0.0006(5) 0.0081(6) 0.0011(5)
C6B 0.0177(7) 0.0166(7) 0.0202(7) 0.0027(6) 0.0084(6) 0.0048(6)
C7B 0.0211(7) 0.0284(9) 0.0181(7) 0.0087(7) 0.0069(6) 0.0079(7)
C8B 0.0220(8) 0.0367(10) 0.0139(7) -0.0021(7) 0.0040(6) 0.0073(7)
C9B 0.0183(7) 0.0281(9) 0.0199(8) -0.0050(7) -0.0016(6) 0.0017(7)
C10B 0.0107(6) 0.0154(7) 0.0161(6) 0.0026(5) 0.0059(5) 0.0013(5)
C11B 0.0163(7) 0.0167(7) 0.0165(7) 0.0025(6) 0.0087(6) 0.0004(6)
C12B 0.0209(7) 0.0183(8) 0.0252(8) 0.0048(6) 0.0145(6) 0.0059(6)
C13B 0.0139(7) 0.0272(9) 0.0273(8) 0.0094(7) 0.0109(6) 0.0057(6)
C14B 0.0115(6) 0.0257(8) 0.0204(7) 0.0028(6) 0.0046(6) -0.0033(6)
C15B 0.0148(6) 0.0166(7) 0.0200(7) -0.0002(6) 0.0078(6) -0.0021(6)

loop_
_atom_type_symbol
_atom_type_description
_atom_type_scat_dispersion_real
_atom_type_scat_dispersion_imag
_atom_type_scat_source
C C 0.0033 0.0016 'International Tables Vol C Tables 4.2.6.8 and 6.1.1.4'
H H 0.0000 0.0000 'International Tables Vol C Tables 4.2.6.8 and 6.1.1.4'
Cl Cl 0.1484 0.1585 'International Tables Vol C Tables 4.2.6.8 and 6.1.1.4'
N N 0.0061 0.0033 'International Tables Vol C Tables 4.2.6.8 and 6.1.1.4'
O O 0.0106 0.0060 'International Tables Vol C Tables 4.2.6.8 and 6.1.1.4'

loop_
_geom_angle_atom_site_label_1
_geom_angle_atom_site_label_2
_geom_angle_atom_site_label_3
_geom_angle
_geom_angle_site_symmetry_1
_geom_angle_site_symmetry_3
_geom_angle_publ_flag
C11A O3A H3A 108.6(15) . . ?
C4A N1A C10A 122.73(12) . . ?
C5A N1A C4A 113.19(12) . . ?
C5A N1A C10A 123.86(12) . . ?
H1AA C1A H1AB 110.3 . . ?
C2A C1A H1AA 112.9 . . ?
C2A C1A H1AB 112.9 . . ?
C2A C1A C7A 94.20(12) . . ?
C7A C1A H1AA 112.9 . . ?
C7A C1A H1AB 112.9 . . ?
C1A C2A H2A 116.3 . . ?
C1A C2A C3A 98.67(13) . . ?
C3A C2A H2A 116.3 . . ?
C9A C2A C1A 100.31(13) . . ?
C9A C2A H2A 116.3 . . ?
C9A C2A C3A 106.41(12) . . ?
C2A C3A H3AA 111.1 . . ?
C4A C3A C2A 114.52(13) . . ?
C4A C3A H3AA 111.1 . . ?
C4A C3A C6A 105.32(11) . . ?
C6A C3A C2A 103.28(12) . . ?
C6A C3A H3AA 111.1 . . ?
O1A C4A N1A 123.72(13) . . ?
O1A C4A C3A 128.27(13) . . ?
N1A C4A C3A 108.01(12) . . ?
O2A C5A N1A 123.39(13) . . ?
O2A C5A C6A 127.71(13) . . ?
N1A C5A C6A 108.88(12) . . ?
C3A C6A H6A 111.5 . . ?
C3A C6A C7A 103.18(12) . . ?
C5A C6A C3A 104.53(12) . . ?
C5A C6A H6A 111.5 . . ?
C5A C6A C7A 114.10(12) . . ?
C7A C6A H6A 111.5 . . ?
C1A C7A C6A 98.99(12) . . ?
C1A C7A H7A 116.2 . . ?
C6A C7A H7A 116.2 . . ?
C8A C7A C1A 100.37(14) . . ?
C8A C7A C6A 106.27(12) . . ?
C8A C7A H7A 116.2 . . ?
C7A C8A H8A 126.0 . . ?
C9A C8A C7A 108.01(14) . . ?
C9A C8A H8A 126.0 . . ?
C2A C9A H9A 126.1 . . ?
C8A C9A C2A 107.82(15) . . ?
C8A C9A H9A 126.1 . . ?
C11A C10A N1A 119.11(12) . . ?
C15A C10A N1A 119.25(13) . . ?
C15A C10A C11A 121.62(13) . . ?
O3A C11A C10A 118.22(13) . . ?
O3A C11A C12A 123.39(14) . . ?
C10A C11A C12A 118.38(13) . . ?
C11A C12A H12A 119.7 . . ?
C13A C12A C11A 120.65(14) . . ?
C13A C12A H12A 119.7 . . ?
C12A C13A H13A 120.3 . . ?
C14A C13A C12A 119.46(14) . . ?
C14A C13A H13A 120.3 . . ?
C13A C14A Cl1A 120.17(11) . . ?
C15A C14A Cl1A 118.53(12) . . ?
C15A C14A C13A 121.30(14) . . ?
C10A C15A H15A 120.7 . . ?
C14A C15A C10A 118.58(14) . . ?
C14A C15A H15A 120.7 . . ?
C11B O3B H3B 110.5(15) . . ?
C4B N1B C10B 122.53(12) . . ?
C5B N1B C4B 112.96(12) . . ?
C5B N1B C10B 124.16(12) . . ?
H1BA C1B H1BB 110.3 . . ?
C2B C1B H1BA 112.9 . . ?
C2B C1B H1BB 112.9 . . ?
C2B C1B C7B 94.09(12) . . ?
C7B C1B H1BA 112.9 . . ?
C7B C1B H1BB 112.9 . . ?
C1B C2B H2B 116.1 . . ?
C1B C2B C3B 99.20(14) . . ?
C3B C2B H2B 116.1 . . ?
C9B C2B C1B 100.53(14) . . ?
C9B C2B H2B 116.1 . . ?
C9B C2B C3B 106.33(12) . . ?
C2B C3B H3BA 111.1 . . ?
C4B C3B C2B 114.44(13) . . ?
C4B C3B H3BA 111.1 . . ?
C4B C3B C6B 105.32(11) . . ?
C6B C3B C2B 103.26(12) . . ?
C6B C3B H3BA 111.1 . . ?
O1B C4B N1B 123.54(14) . . ?
O1B C4B C3B 128.39(13) . . ?
N1B C4B C3B 108.06(12) . . ?
O2B C5B N1B 123.50(13) . . ?
O2B C5B C6B 127.81(14) . . ?
N1B C5B C6B 108.69(12) . . ?
C3B C6B H6B 111.3 . . ?
C3B C6B C7B 103.13(12) . . ?
C5B C6B C3B 104.79(12) . . ?
C5B C6B H6B 111.3 . . ?
C5B C6B C7B 114.47(12) . . ?
C7B C6B H6B 111.3 . . ?
C1B C7B C6B 99.03(12) . . ?
C1B C7B H7B 116.4 . . ?
C6B C7B H7B 116.4 . . ?
C8B C7B C1B 99.88(14) . . ?
C8B C7B C6B 106.28(12) . . ?
C8B C7B H7B 116.4 . . ?
C7B C8B H8B 125.9 . . ?
C9B C8B C7B 108.11(15) . . ?
C9B C8B H8B 125.9 . . ?
C2B C9B H9B 126.1 . . ?
C8B C9B C2B 107.71(16) . . ?
C8B C9B H9B 126.1 . . ?
C11B C10B N1B 119.21(13) . . ?
C15B C10B N1B 119.43(13) . . ?
C15B C10B C11B 121.32(13) . . ?
O3B C11B C10B 117.83(13) . . ?
O3B C11B C12B 123.66(14) . . ?
C12B C11B C10B 118.51(14) . . ?
C11B C12B H12B 119.6 . . ?
C13B C12B C11B 120.84(15) . . ?
C13B C12B H12B 119.6 . . ?
C12B C13B H13B 120.4 . . ?
C12B C13B C14B 119.20(14) . . ?
C14B C13B H13B 120.4 . . ?
C13B C14B Cl1B 120.24(12) . . ?
C15B C14B Cl1B 118.51(13) . . ?
C15B C14B C13B 121.25(14) . . ?
C10B C15B H15B 120.6 . . ?
C14B C15B C10B 118.86(14) . . ?
C14B C15B H15B 120.6 . . ?

loop_
_geom_bond_atom_site_label_1
_geom_bond_atom_site_label_2
_geom_bond_distance
_geom_bond_site_symmetry_2
_geom_bond_publ_flag
Cl1A C14A 1.7439(15) . ?
O1A C4A 1.2057(18) . ?
O2A C5A 1.2209(18) . ?
O3A H3A 0.86(3) . ?
O3A C11A 1.3555(17) . ?
N1A C4A 1.3958(18) . ?
N1A C5A 1.3784(18) . ?
N1A C10A 1.4283(17) . ?
C1A H1AA 0.9900 . ?
C1A H1AB 0.9900 . ?
C1A C2A 1.541(2) . ?
C1A C7A 1.543(2) . ?
C2A H2A 1.0000 . ?
C2A C3A 1.571(2) . ?
C2A C9A 1.517(2) . ?
C3A H3AA 1.0000 . ?
C3A C4A 1.504(2) . ?
C3A C6A 1.540(2) . ?
C5A C6A 1.507(2) . ?
C6A H6A 1.0000 . ?
C6A C7A 1.571(2) . ?
C7A H7A 1.0000 . ?
C7A C8A 1.509(2) . ?
C8A H8A 0.9500 . ?
C8A C9A 1.328(2) . ?
C9A H9A 0.9500 . ?
C10A C11A 1.392(2) . ?
C10A C15A 1.3876(19) . ?
C11A C12A 1.397(2) . ?
C12A H12A 0.9500 . ?
C12A C13A 1.385(2) . ?
C13A H13A 0.9500 . ?
C13A C14A 1.385(2) . ?
C14A C15A 1.381(2) . ?
C15A H15A 0.9500 . ?
Cl1B C14B 1.7407(16) . ?
O1B C4B 1.2071(19) . ?
O2B C5B 1.2205(18) . ?
O3B H3B 0.89(3) . ?
O3B C11B 1.3532(18) . ?
N1B C4B 1.4003(18) . ?
N1B C5B 1.3806(19) . ?
N1B C10B 1.4287(18) . ?
C1B H1BA 0.9900 . ?
C1B H1BB 0.9900 . ?
C1B C2B 1.534(2) . ?
C1B C7B 1.545(2) . ?
C2B H2B 1.0000 . ?
C2B C3B 1.567(2) . ?
C2B C9B 1.515(2) . ?
C3B H3BA 1.0000 . ?
C3B C4B 1.501(2) . ?
C3B C6B 1.537(2) . ?
C5B C6B 1.507(2) . ?
C6B H6B 1.0000 . ?
C6B C7B 1.573(2) . ?
C7B H7B 1.0000 . ?
C7B C8B 1.515(2) . ?
C8B H8B 0.9500 . ?
C8B C9B 1.322(3) . ?
C9B H9B 0.9500 . ?
C10B C11B 1.395(2) . ?
C10B C15B 1.386(2) . ?
C11B C12B 1.393(2) . ?
C12B H12B 0.9500 . ?
C12B C13B 1.386(2) . ?
C13B H13B 0.9500 . ?
C13B C14B 1.388(2) . ?
C14B C15B 1.380(2) . ?
C15B H15B 0.9500 . ?

loop_
_geom_hbond_atom_site_label_D
_geom_hbond_atom_site_label_H
_geom_hbond_atom_site_label_A
_geom_hbond_distance_DH
_geom_hbond_distance_HA
_geom_hbond_distance_DA
_geom_hbond_angle_DHA
_geom_hbond_site_symmetry_A
_geom_hbond_publ_flag
O3A H3A O2A 0.86(3) 1.83(3) 2.6617(16) 163(2) 1_565 yes
O3B H3B O2B 0.89(3) 1.82(3) 2.6911(16) 166(2) 1_545 yes

loop_
_geom_torsion_atom_site_label_1
_geom_torsion_atom_site_label_2
_geom_torsion_atom_site_label_3
_geom_torsion_atom_site_label_4
_geom_torsion
_geom_torsion_site_symmetry_1
_geom_torsion_site_symmetry_2
_geom_torsion_site_symmetry_3
_geom_torsion_site_symmetry_4
_geom_torsion_publ_flag
Cl1A C14A C15A C10A 179.26(11) . . . . ?
O2A C5A C6A C3A 178.78(14) . . . . ?
O2A C5A C6A C7A 66.8(2) . . . . ?
O3A C11A C12A C13A 178.42(13) . . . . ?
N1A C5A C6A C3A -0.06(15) . . . . ?
N1A C5A C6A C7A -112.02(14) . . . . ?
N1A C10A C11A O3A 2.87(19) . . . . ?
N1A C10A C11A C12A -177.87(12) . . . . ?
N1A C10A C15A C14A 178.46(12) . . . . ?
C1A C2A C3A C4A -151.66(13) . . . . ?
C1A C2A C3A C6A -37.71(14) . . . . ?
C1A C2A C9A C8A 32.41(16) . . . . ?
C1A C7A C8A C9A -32.97(16) . . . . ?
C2A C1A C7A C6A -59.31(14) . . . . ?
C2A C1A C7A C8A 49.18(13) . . . . ?
C2A C3A C4A O1A -70.0(2) . . . . ?
C2A C3A C4A N1A 110.12(14) . . . . ?
C2A C3A C6A C5A -118.84(12) . . . . ?
C2A C3A C6A C7A 0.76(14) . . . . ?
C3A C2A C9A C8A -69.91(16) . . . . ?
C3A C6A C7A C1A 36.39(15) . . . . ?
C3A C6A C7A C8A -67.26(15) . . . . ?
C4A N1A C5A O2A 179.39(13) . . . . ?
C4A N1A C5A C6A -1.71(16) . . . . ?
C4A N1A C10A C11A 69.99(17) . . . . ?
C4A N1A C10A C15A -108.46(16) . . . . ?
C4A C3A C6A C5A 1.61(14) . . . . ?
C4A C3A C6A C7A 121.21(12) . . . . ?
C5A N1A C4A O1A -177.09(13) . . . . ?
C5A N1A C4A C3A 2.78(16) . . . . ?
C5A N1A C10A C11A -115.78(15) . . . . ?
C5A N1A C10A C15A 65.77(18) . . . . ?
C5A C6A C7A C1A 149.17(13) . . . . ?
C5A C6A C7A C8A 45.51(17) . . . . ?
C6A C3A C4A O1A 177.25(14) . . . . ?
C6A C3A C4A N1A -2.63(15) . . . . ?
C6A C7A C8A C9A 69.67(16) . . . . ?
C7A C1A C2A C3A 59.69(13) . . . . ?
C7A C1A C2A C9A -48.86(14) . . . . ?
C7A C8A C9A C2A 0.38(17) . . . . ?
C9A C2A C3A C4A -48.14(17) . . . . ?
C9A C2A C3A C6A 65.80(15) . . . . ?
C10A N1A C4A O1A -2.3(2) . . . . ?
C10A N1A C4A C3A 177.57(12) . . . . ?
C10A N1A C5A O2A 4.7(2) . . . . ?
C10A N1A C5A C6A -176.43(12) . . . . ?
C10A C11A C12A C13A -0.8(2) . . . . ?
C11A C10A C15A C14A 0.1(2) . . . . ?
C11A C12A C13A C14A 0.5(2) . . . . ?
C12A C13A C14A Cl1A -179.51(11) . . . . ?
C12A C13A C14A C15A 0.1(2) . . . . ?
C13A C14A C15A C10A -0.4(2) . . . . ?
C15A C10A C11A O3A -178.72(13) . . . . ?
C15A C10A C11A C12A 0.5(2) . . . . ?
Cl1B C14B C15B C10B -178.39(11) . . . . ?
O2B C5B C6B C3B -178.69(15) . . . . ?
O2B C5B C6B C7B 69.1(2) . . . . ?
O3B C11B C12B C13B -179.22(14) . . . . ?
N1B C5B C6B C3B 1.78(16) . . . . ?
N1B C5B C6B C7B -110.45(15) . . . . ?
N1B C10B C11B O3B 1.47(19) . . . . ?
N1B C10B C11B C12B -178.84(13) . . . . ?
N1B C10B C15B C14B 177.90(13) . . . . ?
C1B C2B C3B C4B -151.44(13) . . . . ?
C1B C2B C3B C6B -37.53(14) . . . . ?
C1B C2B C9B C8B 32.44(16) . . . . ?
C1B C7B C8B C9B -33.34(16) . . . . ?
C2B C1B C7B C6B -59.01(14) . . . . ?
C2B C1B C7B C8B 49.40(14) . . . . ?
C2B C3B C4B O1B -70.6(2) . . . . ?
C2B C3B C4B N1B 109.73(14) . . . . ?
C2B C3B C6B C5B -119.62(13) . . . . ?
C2B C3B C6B C7B 0.47(15) . . . . ?
C3B C2B C9B C8B -70.51(16) . . . . ?
C3B C6B C7B C1B 36.40(15) . . . . ?
C3B C6B C7B C8B -66.74(15) . . . . ?
C4B N1B C5B O2B 176.53(14) . . . . ?
C4B N1B C5B C6B -3.91(17) . . . . ?
C4B N1B C10B C11B 73.15(18) . . . . ?
C4B N1B C10B C15B -104.42(17) . . . . ?
C4B C3B C6B C5B 0.73(15) . . . . ?
C4B C3B C6B C7B 120.82(13) . . . . ?
C5B N1B C4B O1B -175.36(14) . . . . ?
C5B N1B C4B C3B 4.38(17) . . . . ?
C5B N1B C10B C11B -114.03(16) . . . . ?
C5B N1B C10B C15B 68.40(19) . . . . ?
C5B C6B C7B C1B 149.62(14) . . . . ?
C5B C6B C7B C8B 46.47(18) . . . . ?
C6B C3B C4B O1B 176.76(16) . . . . ?
C6B C3B C4B N1B -2.96(16) . . . . ?
C6B C7B C8B C9B 69.18(16) . . . . ?
C7B C1B C2B C3B 59.44(14) . . . . ?
C7B C1B C2B C9B -49.21(14) . . . . ?
C7B C8B C9B C2B 0.76(17) . . . . ?
C9B C2B C3B C4B -47.53(17) . . . . ?
C9B C2B C3B C6B 66.38(16) . . . . ?
C10B N1B C4B O1B -1.8(2) . . . . ?
C10B N1B C4B C3B 177.93(13) . . . . ?
C10B N1B C5B O2B 3.1(2) . . . . ?
C10B N1B C5B C6B -177.34(13) . . . . ?
C10B C11B C12B C13B 1.1(2) . . . . ?
C11B C10B C15B C14B 0.4(2) . . . . ?
C11B C12B C13B C14B 0.0(2) . . . . ?
C12B C13B C14B Cl1B 178.16(12) . . . . ?
C12B C13B C14B C15B -1.0(2) . . . . ?
C13B C14B C15B C10B 0.8(2) . . . . ?
C15B C10B C11B O3B 178.99(13) . . . . ?
C15B C10B C11B C12B -1.3(2) . . . . ?
